data_4323937
loop_
_publ_author_name
'Isak Vernik'
'Dennis V. Stynes'

_publ_contact_author
;
 Dennis V. Stynes
 York University
 North York
 Ontario
 Canada
 M3J 1P3
;
_publ_section_title
;
 Stereochemistry of Boron-Functionalized (Dioximato)iron(II) Complexes.
 Control of Nonbonded Interactions on Soft Conformational Surfaces
;
_journal_name_full 'Inorganic Chemistry'
_journal_page_first 6210
_journal_page_last 6220
_journal_paper_doi 10.1021/ic9602761
_journal_volume 35
_journal_year 1996
_chemical_formula_sum 'C18 H34 B2 F4 Fe N6 O4'
_chemical_formula_weight 551.98
_chemical_name_common '[Fe((DMG)BF2)2(PIP)2]'
_chemical_name_systematic
; 
 bis(piperidine)bis(dimethylglyoximato(difluoroborato))iron(II) 
;
_space_group_IT_number 14
_symmetry_cell_setting monoclinic
_symmetry_space_group_name_Hall '-P 2yn'
_symmetry_space_group_name_H-M 'P 1 21/n 1'
_atom_sites_solution_hydrogens geom
_atom_sites_solution_primary direct
_atom_sites_solution_secondary difmap
_audit_creation_method SHELXL
_cell_angle_alpha 90.00
_cell_angle_beta 97.290(10)
_cell_angle_gamma 90.00
_cell_formula_units_Z 2
_cell_length_a 8.5310(10)
_cell_length_b 11.974(2)
_cell_length_c 12.0670(10)
_cell_measurement_reflns_used 39
_cell_measurement_temperature 293(2)
_cell_measurement_theta_max 12.486
_cell_measurement_theta_min 5.372
_cell_volume 1222.7(3)
_computing_structure_refinement 'SHELXL-93 (Sheldrick, 1993)'
_computing_structure_solution 'SHELXS-86 (Sheldrick, 1990)'
_diffrn_ambient_temperature 293(2)
_diffrn_radiation_monochromator graphite
_diffrn_radiation_source 'fine-focus sealed tube'
_diffrn_radiation_type MoK\a
_diffrn_radiation_wavelength 0.71073
_diffrn_reflns_av_R_equivalents 0.1010
_diffrn_reflns_av_sigmaI/netI 0.0639
_diffrn_reflns_limit_h_max 12
_diffrn_reflns_limit_h_min -1
_diffrn_reflns_limit_k_max 16
_diffrn_reflns_limit_k_min -1
_diffrn_reflns_limit_l_max 16
_diffrn_reflns_limit_l_min -16
_diffrn_reflns_number 4730
_diffrn_reflns_theta_max 29.99
_diffrn_reflns_theta_min 2.41
_exptl_absorpt_coefficient_mu 0.685
_exptl_crystal_colour RED
_exptl_crystal_density_diffrn 1.499
_exptl_crystal_description PRISMS
_exptl_crystal_F_000 576
_exptl_crystal_size_max 0.35
_exptl_crystal_size_mid 0.30
_exptl_crystal_size_min 0.16
_refine_diff_density_max 0.439
_refine_diff_density_min -0.456
_refine_diff_density_rms 0.138
_refine_ls_extinction_method none
_refine_ls_goodness_of_fit_all 1.023
_refine_ls_goodness_of_fit_obs 1.049
_refine_ls_matrix_type full
_refine_ls_number_parameters 164
_refine_ls_number_reflns 3557
_refine_ls_number_restraints 0
_refine_ls_restrained_S_all 1.023
_refine_ls_restrained_S_obs 1.049
_refine_ls_R_factor_all 0.0682
_refine_ls_R_factor_obs 0.0426
_refine_ls_shift/esd_max 0.000
_refine_ls_shift/esd_mean 0.000
_refine_ls_structure_factor_coef Fsqd
_refine_ls_weighting_details 'w=1/[\s^2^(Fo^2^)+(0.0596P)^2^+0.2559P] where P=(Fo^2^+2Fc^2^)/3'
_refine_ls_weighting_scheme calc
_refine_ls_wR_factor_all 0.1185
_refine_ls_wR_factor_obs 0.1055
_reflns_number_observed 2713
_reflns_number_total 3557
_reflns_observed_criterion >4sigma(I)
_cod_data_source_file ic9602761_12.cif
_cod_data_source_block 19
_cod_depositor_comments
;
The following automatic conversions were performed:

'_refine_ls_weighting_scheme' value 'calc
w=1/[\s^2^(Fo^2^)+(0.0596P)^2^+0.2559P] where P=(Fo^2^+2Fc^2^)/3' was
changed to 'calc'. New tag '_refine_ls_weighting_details' was
created. The value of the new tag was set to
'w=1/[\s^2^(Fo^2^)+(0.0596P)^2^+0.2559P] where P=(Fo^2^+2Fc^2^)/3'.

Automatic conversion script
Id: cif_fix_values 3143 2015-03-26 13:38:13Z robertas 
;
_cod_database_code 4323937

loop_
_symmetry_equiv_pos_as_xyz
'x, y, z'
'-x+1/2, y+1/2, -z+1/2'
'-x, -y, -z'
'x-1/2, -y-1/2, z-1/2'

loop_
_atom_site_aniso_label
_atom_site_aniso_U_11
_atom_site_aniso_U_22
_atom_site_aniso_U_33
_atom_site_aniso_U_23
_atom_site_aniso_U_13
_atom_site_aniso_U_12
Fe 0.0233(2) 0.0206(2) 0.0216(2) -0.00136(13) 0.00098(12) -0.0002(2)
N1 0.0254(7) 0.0293(8) 0.0240(7) -0.0012(6) 0.0017(6) 0.0023(6)
N4 0.0289(7) 0.0233(7) 0.0242(7) 0.0003(5) 0.0043(6) 0.0017(6)
O1 0.0330(8) 0.0347(7) 0.0326(7) 0.0001(6) -0.0050(6) 0.0082(6)
O4 0.0360(8) 0.0253(6) 0.0380(7) 0.0053(6) 0.0008(6) 0.0053(6)
C1 0.0265(9) 0.0349(10) 0.0253(8) -0.0059(7) 0.0051(7) -0.0028(8)
C4 0.0317(9) 0.0267(8) 0.0267(8) -0.0049(7) 0.0082(7) -0.0041(8)
C5 0.0328(11) 0.0512(13) 0.0470(12) -0.0163(11) -0.0037(9) -0.0037(10)
C8 0.0507(13) 0.0274(9) 0.0488(12) -0.0071(9) 0.0115(11) -0.0096(10)
B1 0.0339(11) 0.0316(11) 0.0336(11) 0.0016(9) 0.0044(9) 0.0101(9)
F1 0.0432(7) 0.0445(7) 0.0415(7) 0.0020(6) 0.0154(6) 0.0095(6)
F4 0.0457(8) 0.0436(8) 0.0528(8) 0.0087(6) -0.0016(6) 0.0177(6)
N5 0.0329(8) 0.0293(9) 0.0242(7) -0.0010(6) 0.0054(6) -0.0039(7)
C51 0.0495(13) 0.0486(12) 0.0271(9) -0.0076(9) 0.0113(9) -0.0176(11)
C52 0.067(2) 0.0556(14) 0.0324(11) -0.0119(10) 0.0207(11) -0.0236(13)
C53 0.065(2) 0.0550(15) 0.0320(10) 0.0015(10) 0.0181(11) -0.0118(13)
C54 0.0487(13) 0.0468(13) 0.0397(11) -0.0017(10) 0.0180(10) -0.0119(11)
C55 0.0512(13) 0.0357(11) 0.0365(10) -0.0032(9) 0.0132(10) -0.0090(10)

loop_
_atom_site_label
_atom_site_type_symbol
_atom_site_fract_x
_atom_site_fract_y
_atom_site_fract_z
_atom_site_U_iso_or_equiv
_atom_site_thermal_displace_type
_atom_site_occupancy
_atom_site_calc_flag
_atom_site_refinement_flags
_atom_site_disorder_group
Fe Fe 0.0000 0.5000 0.5000 0.02202(11) Uani 1 d S .
N1 N 0.1963(2) 0.51821(13) 0.58831(13) 0.0264(3) Uani 1 d . .
N4 N 0.0033(2) 0.34333(13) 0.48467(12) 0.0254(3) Uani 1 d . .
O1 O 0.2876(2) 0.43089(12) 0.63540(12) 0.0342(3) Uani 1 d . .
O4 O 0.1166(2) 0.27492(12) 0.54159(12) 0.0334(3) Uani 1 d . .
C1 C 0.2377(2) 0.6197(2) 0.6191(2) 0.0288(4) Uani 1 d . .
C4 C -0.1210(2) 0.2966(2) 0.4297(2) 0.0280(4) Uani 1 d . .
C5 C 0.3817(3) 0.6485(2) 0.6973(2) 0.0444(5) Uani 1 d . .
H5A H 0.4214(3) 0.5817(2) 0.7350(2) 0.080 Uiso 1 d R .
H5B H 0.3601(3) 0.7025(2) 0.7521(2) 0.080 Uiso 1 d R .
H5C H 0.4588(3) 0.6754(2) 0.6523(2) 0.080 Uiso 1 d R .
C8 C -0.1473(3) 0.1732(2) 0.4192(2) 0.0419(5) Uani 1 d . .
H8C H -0.2537(3) 0.1563(2) 0.4314(2) 0.080 Uiso 1 d R .
H8B H -0.0747(3) 0.1345(2) 0.4733(2) 0.080 Uiso 1 d R .
H8A H -0.1309(3) 0.1501(2) 0.3453(2) 0.080 Uiso 1 d R .
B1 B 0.2766(3) 0.3271(2) 0.5657(2) 0.0330(5) Uani 1 d . .
F1 F 0.3344(2) 0.34954(12) 0.46482(11) 0.0422(3) Uani 1 d . .
F4 F 0.3673(2) 0.24956(12) 0.62839(12) 0.0480(4) Uani 1 d . .
N5 N 0.1160(2) 0.51491(14) 0.35423(13) 0.0286(3) Uani 1 d . .
H5N H 0.2007(41) 0.4795(26) 0.3740(26) 0.057(9) Uiso 1 d . .
C51 C 0.0344(3) 0.4671(2) 0.2494(2) 0.0412(5) Uani 1 d . .
H51A H -0.0570(3) 0.5118(2) 0.2254(2) 0.080 Uiso 1 d R .
H51B H -0.0018(3) 0.3935(2) 0.2647(2) 0.080 Uiso 1 d R .
C52 C 0.1348(4) 0.4599(3) 0.1547(2) 0.0505(7) Uani 1 d . .
H52A H 0.0710(4) 0.4333(3) 0.0888(2) 0.080 Uiso 1 d R .
H52B H 0.2183(4) 0.4069(3) 0.1740(2) 0.080 Uiso 1 d R .
C53 C 0.2054(4) 0.5708(2) 0.1300(2) 0.0495(6) Uani 1 d . .
H53A H 0.1233(4) 0.6202(2) 0.0978(2) 0.080 Uiso 1 d R .
H53B H 0.2788(4) 0.5608(2) 0.0767(2) 0.080 Uiso 1 d R .
C54 C 0.2900(3) 0.6221(2) 0.2359(2) 0.0440(5) Uani 1 d . .
H54A H 0.3201(3) 0.6972(2) 0.2202(2) 0.080 Uiso 1 d R .
H54B H 0.3847(3) 0.5806(2) 0.2590(2) 0.080 Uiso 1 d R .
C55 C 0.1887(3) 0.6240(2) 0.3307(2) 0.0404(5) Uani 1 d . .
H55A H 0.2528(3) 0.6487(2) 0.3973(2) 0.080 Uiso 1 d R .
H55B H 0.1058(3) 0.6778(2) 0.3133(2) 0.080 Uiso 1 d R .

loop_
_atom_type_symbol
_atom_type_description
_atom_type_scat_dispersion_real
_atom_type_scat_dispersion_imag
_atom_type_scat_source
C C 0.0033 0.0016 'International Tables Vol C Tables 4.2.6.8 and 6.1.1.4'
H H 0.0000 0.0000 'International Tables Vol C Tables 4.2.6.8 and 6.1.1.4'
B B 0.0013 0.0007 'International Tables Vol C Tables 4.2.6.8 and 6.1.1.4'
N N 0.0061 0.0033 'International Tables Vol C Tables 4.2.6.8 and 6.1.1.4'
O O 0.0106 0.0060 'International Tables Vol C Tables 4.2.6.8 and 6.1.1.4'
F F 0.0171 0.0103 'International Tables Vol C Tables 4.2.6.8 and 6.1.1.4'
Fe Fe 0.3463 0.8444 'International Tables Vol C Tables 4.2.6.8 and 6.1.1.4'

loop_
_geom_angle_atom_site_label_1
_geom_angle_atom_site_label_2
_geom_angle_atom_site_label_3
_geom_angle
_geom_angle_site_symmetry_1
_geom_angle_site_symmetry_3
_geom_angle_publ_flag
N1 Fe N1 180.0 . 3_566 ?
N1 Fe N4 81.50(7) . 3_566 ?
N1 Fe N4 98.50(7) 3_566 3_566 ?
N1 Fe N4 98.50(7) . . ?
N1 Fe N4 81.50(7) 3_566 . ?
N4 Fe N4 180.0 3_566 . ?
N1 Fe N5 90.87(7) . 3_566 ?
N1 Fe N5 89.13(7) 3_566 3_566 ?
N4 Fe N5 89.32(6) 3_566 3_566 ?
N4 Fe N5 90.68(6) . 3_566 ?
N1 Fe N5 89.13(7) . . ?
N1 Fe N5 90.87(7) 3_566 . ?
N4 Fe N5 90.68(6) 3_566 . ?
N4 Fe N5 89.32(6) . . ?
N5 Fe N5 180.0 3_566 . ?
C1 N1 O1 117.9(2) . . ?
C1 N1 Fe 117.30(13) . . ?
O1 N1 Fe 124.08(12) . . ?
C4 N4 O4 118.1(2) . . ?
C4 N4 Fe 117.11(13) . . ?
O4 N4 Fe 124.01(12) . . ?
N1 O1 B1 113.90(14) . . ?
N4 O4 B1 114.38(15) . . ?
N1 C1 C4 111.8(2) . 3_566 ?
N1 C1 C5 124.5(2) . . ?
C4 C1 C5 123.6(2) 3_566 . ?
N4 C4 C1 112.0(2) . 3_566 ?
N4 C4 C8 124.8(2) . . ?
C1 C4 C8 123.2(2) 3_566 . ?
F4 B1 F1 112.0(2) . . ?
F4 B1 O4 105.2(2) . . ?
F1 B1 O4 109.0(2) . . ?
F4 B1 O1 105.1(2) . . ?
F1 B1 O1 109.0(2) . . ?
O4 B1 O1 116.5(2) . . ?
C51 N5 C55 109.8(2) . . ?
C51 N5 Fe 117.11(13) . . ?
C55 N5 Fe 118.62(12) . . ?
N5 C51 C52 114.7(2) . . ?
C53 C52 C51 112.2(2) . . ?
C52 C53 C54 110.5(2) . . ?
C53 C54 C55 112.7(2) . . ?
N5 C55 C54 114.9(2) . . ?

loop_
_geom_bond_atom_site_label_1
_geom_bond_atom_site_label_2
_geom_bond_distance
_geom_bond_site_symmetry_2
_geom_bond_publ_flag
Fe N1 1.880(2) . ?
Fe N1 1.880(2) 3_566 ?
Fe N4 1.886(2) 3_566 ?
Fe N4 1.886(2) . ?
Fe N5 2.132(2) 3_566 ?
Fe N5 2.132(2) . ?
N1 C1 1.307(3) . ?
N1 O1 1.382(2) . ?
N4 C4 1.303(2) . ?
N4 O4 1.381(2) . ?
O1 B1 1.498(3) . ?
O4 B1 1.496(3) . ?
C1 C4 1.481(3) 3_566 ?
C1 C5 1.491(3) . ?
C4 C1 1.481(3) 3_566 ?
C4 C8 1.498(3) . ?
B1 F4 1.373(3) . ?
B1 F1 1.396(3) . ?
N5 C51 1.479(3) . ?
N5 C55 1.488(3) . ?
C51 C52 1.515(3) . ?
C52 C53 1.503(4) . ?
C53 C54 1.516(3) . ?
C54 C55 1.519(3) . ?
